data_4074799
loop_
_publ_author_name
'Arnold, Polly L.'
'Liddle, Stephen T.'

_publ_section_title
;
 Deprotonation of N-Heterocyclic Carbenes to Afford Heterobimetallic
 Organolanthanide Complexes
;
_journal_coden_ASTM ORGND7
_journal_issue 6
_journal_name_full Organometallics
_journal_page_first 1485
_journal_page_last 1491
_journal_paper_doi 10.1021/om050895u
_journal_volume 25
_journal_year 2006
_chemical_formula_moiety 'C40 H90 N8 O2 Si4 Sm2, 0.5(C6 H14)'
_chemical_formula_sum 'C43 H97 N8 O2 Si4 Sm2'
_chemical_formula_weight 1171.35
_space_group_IT_number 15
_symmetry_cell_setting monoclinic
_symmetry_space_group_name_Hall '-C 2yc'
_symmetry_space_group_name_H-M 'C 1 2/c 1'
_atom_sites_solution_hydrogens geom
_atom_sites_solution_primary direct
_atom_sites_solution_secondary difmap
_audit_creation_method 'enCIFer editing of SHELXL97 CIF output'
_cell_angle_alpha 90.00
_cell_angle_beta 112.692(4)
_cell_angle_gamma 90.00
_cell_formula_units_Z 4
_cell_length_a 26.899(7)
_cell_length_b 11.136(3)
_cell_length_c 21.979(6)
_cell_measurement_reflns_used 6853
_cell_measurement_temperature 150(2)
_cell_measurement_theta_max 27.41
_cell_measurement_theta_min 2.60
_cell_volume 6074(3)
_computing_cell_refinement 'Bruker SAINT version 6.36a (Bruker, 2000)'
_computing_data_collection 'Bruker SMART version 5.625 (Bruker, 2001)'
_computing_data_reduction 'Bruker SAINT; Bruker SHELXTL (Bruker, 2001)'
_computing_molecular_graphics 'Bruker SHELXTL'
_computing_publication_material 'enCIFer(Allen etal.,2004);PLATON(Spek,2003)'
_computing_structure_refinement 'SHELXL-97 (Sheldrick, 1997)'
_computing_structure_solution 'Bruker SHELXTL'
_diffrn_ambient_temperature 150(2)
_diffrn_measured_fraction_theta_full 0.997
_diffrn_measured_fraction_theta_max 0.983
_diffrn_measurement_device_type 'Bruker SMART 1000 CCD diffractometer'
_diffrn_measurement_method '\w rotation with narrow frames'
_diffrn_radiation_monochromator graphite
_diffrn_radiation_source 'normal-focus sealed tube'
_diffrn_radiation_type MoK\a
_diffrn_radiation_wavelength 0.71073
_diffrn_reflns_av_R_equivalents 0.0426
_diffrn_reflns_av_sigmaI/netI 0.0471
_diffrn_reflns_limit_h_max 34
_diffrn_reflns_limit_h_min -34
_diffrn_reflns_limit_k_max 14
_diffrn_reflns_limit_k_min -14
_diffrn_reflns_limit_l_max 28
_diffrn_reflns_limit_l_min -28
_diffrn_reflns_number 25421
_diffrn_reflns_theta_full 26.00
_diffrn_reflns_theta_max 27.61
_diffrn_reflns_theta_min 2.00
_diffrn_standards_decay_% 0
_diffrn_standards_number 0
_exptl_absorpt_coefficient_mu 2.029
_exptl_absorpt_correction_T_max 0.4828
_exptl_absorpt_correction_T_min 0.2970
_exptl_absorpt_correction_type multi-scan
_exptl_absorpt_process_details '(SADABS; Bruker, 2001)'
_exptl_crystal_colour yellow
_exptl_crystal_density_diffrn 1.281
_exptl_crystal_density_method 'not measured'
_exptl_crystal_description block
_exptl_crystal_F_000 2428
_exptl_crystal_size_max 0.79
_exptl_crystal_size_mid 0.52
_exptl_crystal_size_min 0.42
_refine_diff_density_max 1.172
_refine_diff_density_min -0.546
_refine_diff_density_rms 0.098
_refine_ls_extinction_method none
_refine_ls_goodness_of_fit_ref 0.948
_refine_ls_hydrogen_treatment constr
_refine_ls_matrix_type full
_refine_ls_number_parameters 266
_refine_ls_number_reflns 6935
_refine_ls_number_restraints 0
_refine_ls_restrained_S_all 0.948
_refine_ls_R_factor_all 0.0536
_refine_ls_R_factor_gt 0.0298
_refine_ls_shift/su_max 0.003
_refine_ls_shift/su_mean 0.000
_refine_ls_structure_factor_coef Fsqd
_refine_ls_weighting_details 'calc w=1/[\s^2^(Fo^2^)+(0.0358P)^2^+0.0000P] where P=(Fo^2^+2Fc^2^)/3'
_refine_ls_weighting_scheme calc
_refine_ls_wR_factor_gt 0.0680
_refine_ls_wR_factor_ref 0.0739
_reflns_number_gt 4462
_reflns_number_total 6935
_reflns_threshold_expression I>2\s(I)
_cod_data_source_file om050895usi20051017_125222.cif
_cod_data_source_block smimck_6
_cod_depositor_comments
;
The following automatic conversions were performed:

'_symmetry_cell_setting' value 'Monoclinic' changed to 'monoclinic'
according to /home/saulius/struct/CIF-dictionaries/cif_core.dic
dictionary named 'cif_core.dic' version 2.4.1 from 2010-06-29.

Automatic conversion script
Id: cif_fix_values 1715 2011-07-08 13:25:40Z adriana 
;
_cod_original_sg_symbol_H-M C2/c
_cod_database_code 4074799

loop_
_symmetry_equiv_pos_as_xyz
'x, y, z'
'-x, y, -z+1/2'
'x+1/2, y+1/2, z'
'-x+1/2, y+1/2, -z+1/2'
'-x, -y, -z'
'x, -y, z-1/2'
'-x+1/2, -y+1/2, -z'
'x+1/2, -y+1/2, z-1/2'

loop_
_atom_site_label
_atom_site_type_symbol
_atom_site_fract_x
_atom_site_fract_y
_atom_site_fract_z
_atom_site_U_iso_or_equiv
_atom_site_adp_type
_atom_site_occupancy
_atom_site_symmetry_multiplicity
_atom_site_calc_flag
_atom_site_refinement_flags
Sm1 Sm 0.074493(5) 1.001354(15) 0.009193(7) 0.02056(6) Uani 1 1 d .
N1 N 0.14348(11) 0.7071(3) 0.00860(15) 0.0394(8) Uani 1 1 d .
N2 N 0.07476(10) 1.0652(3) -0.08727(13) 0.0306(6) Uani 1 1 d .
N3 N 0.12666(11) 0.8054(3) -0.08084(14) 0.0364(7) Uani 1 1 d .
C2 C 0.11710(12) 0.8070(3) -0.02433(17) 0.0303(8) Uani 1 1 d .
C4 C 0.15855(16) 0.7086(4) -0.0823(2) 0.0610(13) Uani 1 1 d .
H4A H 0.1707 0.6893 -0.1164 0.073 Uiso 1 1 calc R
C5 C 0.16886(17) 0.6480(4) -0.0268(2) 0.0659(14) Uani 1 1 d .
H5A H 0.1899 0.5770 -0.0136 0.079 Uiso 1 1 calc R
C6 C 0.14516(15) 0.6614(3) 0.0724(2) 0.0471(10) Uani 1 1 d .
C7 C 0.1176(2) 0.5375(4) 0.0612(3) 0.0723(15) Uani 1 1 d .
H7A H 0.0799 0.5457 0.0308 0.108 Uiso 1 1 calc R
H7B H 0.1192 0.5055 0.1034 0.108 Uiso 1 1 calc R
H7C H 0.1363 0.4826 0.0423 0.108 Uiso 1 1 calc R
C8 C 0.20404(17) 0.6510(5) 0.1205(2) 0.0781(15) Uani 1 1 d .
H8A H 0.2216 0.7295 0.1251 0.117 Uiso 1 1 calc R
H8B H 0.2228 0.5927 0.1035 0.117 Uiso 1 1 calc R
H8C H 0.2054 0.6243 0.1636 0.117 Uiso 1 1 calc R
C9 C 0.11591(14) 0.7461(3) 0.10119(17) 0.0400(9) Uani 1 1 d .
H9A H 0.1339 0.8244 0.1095 0.060 Uiso 1 1 calc R
H9B H 0.1163 0.7130 0.1427 0.060 Uiso 1 1 calc R
H9C H 0.0785 0.7557 0.0700 0.060 Uiso 1 1 calc R
C10 C 0.10596(14) 0.8903(3) -0.13551(18) 0.0420(10) Uani 1 1 d .
H10A H 0.0938 0.8452 -0.1775 0.050 Uiso 1 1 calc R
H10B H 0.1356 0.9441 -0.1344 0.050 Uiso 1 1 calc R
C11 C 0.05962(13) 0.9662(3) -0.13414(17) 0.0351(9) Uani 1 1 d .
H11A H 0.0400 0.9994 -0.1788 0.042 Uiso 1 1 calc R
H11B H 0.0344 0.9133 -0.1237 0.042 Uiso 1 1 calc R
C12 C 0.07524(13) 1.1833(3) -0.11689(16) 0.0348(8) Uani 1 1 d .
C13 C 0.10682(14) 1.1881(4) -0.16201(18) 0.0463(10) Uani 1 1 d .
H13A H 0.0895 1.1358 -0.2002 0.069 Uiso 1 1 calc R
H13B H 0.1439 1.1609 -0.1375 0.069 Uiso 1 1 calc R
H13C H 0.1073 1.2708 -0.1771 0.069 Uiso 1 1 calc R
C14 C 0.01724(14) 1.2271(4) -0.15642(19) 0.0476(10) Uani 1 1 d .
H14A H -0.0004 1.1727 -0.1936 0.071 Uiso 1 1 calc R
H14B H 0.0183 1.3083 -0.1731 0.071 Uiso 1 1 calc R
H14C H -0.0030 1.2282 -0.1277 0.071 Uiso 1 1 calc R
C15 C 0.10221(16) 1.2717(3) -0.06020(18) 0.0499(11) Uani 1 1 d .
H15A H 0.1399 1.2483 -0.0362 0.075 Uiso 1 1 calc R
H15B H 0.0832 1.2706 -0.0301 0.075 Uiso 1 1 calc R
H15C H 0.1008 1.3529 -0.0781 0.075 Uiso 1 1 calc R
N4 N 0.15393(9) 1.0560(2) 0.10256(12) 0.0239(6) Uani 1 1 d .
Si1 Si 0.15024(3) 1.06418(9) 0.17813(4) 0.0275(2) Uani 1 1 d .
C16 C 0.19286(14) 0.9529(4) 0.24125(17) 0.0414(9) Uani 1 1 d .
H16A H 0.2310 0.9684 0.2510 0.062 Uiso 1 1 calc R
H16B H 0.1837 0.8713 0.2239 0.062 Uiso 1 1 calc R
H16C H 0.1860 0.9612 0.2818 0.062 Uiso 1 1 calc R
C17 C 0.16852(15) 1.2150(3) 0.21751(18) 0.0473(10) Uani 1 1 d .
H17A H 0.1465 1.2766 0.1872 0.071 Uiso 1 1 calc R
H17B H 0.2067 1.2309 0.2276 0.071 Uiso 1 1 calc R
H17C H 0.1619 1.2166 0.2584 0.071 Uiso 1 1 calc R
C18 C 0.07942(14) 1.0317(3) 0.16932(18) 0.0413(10) Uani 1 1 d .
H18A H 0.0553 1.0940 0.1422 0.062 Uiso 1 1 calc R
H18B H 0.0776 1.0307 0.2130 0.062 Uiso 1 1 calc R
H18C H 0.0683 0.9533 0.1482 0.062 Uiso 1 1 calc R
Si2 Si 0.21324(3) 1.09285(9) 0.09450(5) 0.0285(2) Uani 1 1 d .
C19 C 0.21463(14) 1.0310(3) 0.01553(17) 0.0347(9) Uani 1 1 d .
H19A H 0.2184 0.9435 0.0189 0.052 Uiso 1 1 calc R
H19B H 0.2452 1.0656 0.0078 0.052 Uiso 1 1 calc R
H19C H 0.1810 1.0519 -0.0212 0.052 Uiso 1 1 calc R
C20 C 0.22495(14) 1.2600(3) 0.09551(18) 0.0394(9) Uani 1 1 d .
H20A H 0.2335 1.2910 0.1402 0.059 Uiso 1 1 calc R
H20B H 0.1924 1.2994 0.0648 0.059 Uiso 1 1 calc R
H20C H 0.2550 1.2763 0.0821 0.059 Uiso 1 1 calc R
C21 C 0.27620(13) 1.0328(3) 0.1617(2) 0.0450(10) Uani 1 1 d .
H21A H 0.2730 0.9456 0.1652 0.068 Uiso 1 1 calc R
H21B H 0.2807 1.0705 0.2038 0.068 Uiso 1 1 calc R
H21C H 0.3075 1.0511 0.1510 0.068 Uiso 1 1 calc R
O1 O 0.00258(7) 1.11791(19) 0.01184(9) 0.0247(5) Uani 1 1 d .
C22 C 0.01467(13) 1.2362(3) 0.03779(19) 0.0381(9) Uani 1 1 d .
H22A H -0.0037 1.2514 0.0678 0.057 Uiso 1 1 calc R
H22B H 0.0024 1.2944 0.0016 0.057 Uiso 1 1 calc R
H22C H 0.0537 1.2443 0.0619 0.057 Uiso 1 1 calc R

loop_
_atom_site_aniso_label
_atom_site_aniso_U_11
_atom_site_aniso_U_22
_atom_site_aniso_U_33
_atom_site_aniso_U_23
_atom_site_aniso_U_13
_atom_site_aniso_U_12
Sm1 0.01435(8) 0.02647(9) 0.01929(9) -0.00335(8) 0.00475(6) 0.00261(8)
N1 0.0295(16) 0.0374(18) 0.046(2) -0.0055(15) 0.0089(14) 0.0114(14)
N2 0.0245(14) 0.0391(18) 0.0278(16) -0.0032(14) 0.0095(12) 0.0046(13)
N3 0.0250(15) 0.0464(19) 0.0400(19) -0.0143(15) 0.0148(14) 0.0037(14)
C2 0.0170(16) 0.0323(19) 0.037(2) -0.0087(16) 0.0048(14) 0.0028(14)
C4 0.045(3) 0.080(3) 0.061(3) -0.023(3) 0.024(2) 0.018(2)
C5 0.053(3) 0.063(3) 0.080(4) -0.019(3) 0.024(3) 0.031(2)
C6 0.039(2) 0.035(2) 0.053(3) -0.0028(19) 0.0020(19) 0.0151(18)
C7 0.092(4) 0.029(2) 0.084(4) -0.005(2) 0.021(3) 0.006(2)
C8 0.050(3) 0.092(4) 0.067(3) 0.009(3) -0.005(2) 0.029(3)
C9 0.042(2) 0.034(2) 0.032(2) 0.0007(17) 0.0004(17) 0.0033(17)
C10 0.038(2) 0.054(3) 0.041(2) -0.014(2) 0.0228(18) -0.0034(19)
C11 0.0278(18) 0.051(2) 0.027(2) 0.0000(16) 0.0100(15) -0.0032(15)
C12 0.0286(18) 0.049(2) 0.0252(19) 0.0053(17) 0.0082(15) -0.0018(17)
C13 0.040(2) 0.063(3) 0.038(2) 0.001(2) 0.0178(19) -0.010(2)
C14 0.037(2) 0.057(3) 0.045(2) 0.015(2) 0.0119(19) 0.0074(19)
C15 0.058(3) 0.045(2) 0.037(2) -0.0020(19) 0.007(2) 0.007(2)
N4 0.0172(13) 0.0280(14) 0.0228(15) -0.0015(12) 0.0038(11) 0.0002(11)
Si1 0.0200(4) 0.0367(6) 0.0225(5) -0.0021(4) 0.0045(4) -0.0007(4)
C16 0.034(2) 0.051(2) 0.029(2) 0.0076(18) 0.0015(17) 0.0023(18)
C17 0.052(2) 0.053(3) 0.035(2) -0.0129(19) 0.0150(19) -0.005(2)
C18 0.0297(19) 0.066(3) 0.028(2) 0.0014(17) 0.0109(16) -0.0041(17)
Si2 0.0160(4) 0.0354(5) 0.0310(5) 0.0000(4) 0.0058(4) -0.0003(4)
C19 0.0262(18) 0.044(2) 0.037(2) -0.0018(16) 0.0157(16) 0.0035(15)
C20 0.036(2) 0.043(2) 0.037(2) -0.0042(18) 0.0117(17) -0.0125(17)
C21 0.0206(17) 0.062(3) 0.050(3) 0.0103(19) 0.0107(17) 0.0051(17)
O1 0.0189(10) 0.0231(11) 0.0305(14) -0.0053(9) 0.0075(10) 0.0032(9)
C22 0.0302(19) 0.034(2) 0.049(2) -0.0150(18) 0.0143(18) -0.0036(16)

loop_
_atom_type_symbol
_atom_type_description
_atom_type_scat_dispersion_real
_atom_type_scat_dispersion_imag
_atom_type_scat_source
C C 0.0033 0.0016 'International Tables Vol C Tables 4.2.6.8 and 6.1.1.4'
H H 0.0000 0.0000 'International Tables Vol C Tables 4.2.6.8 and 6.1.1.4'
N N 0.0061 0.0033 'International Tables Vol C Tables 4.2.6.8 and 6.1.1.4'
O O 0.0106 0.0060 'International Tables Vol C Tables 4.2.6.8 and 6.1.1.4'
Si Si 0.0817 0.0704 'International Tables Vol C Tables 4.2.6.8 and 6.1.1.4'
Sm Sm -0.1638 3.4418 'International Tables Vol C Tables 4.2.6.8 and 6.1.1.4'

loop_
_geom_angle_atom_site_label_1
_geom_angle_atom_site_label_2
_geom_angle_atom_site_label_3
_geom_angle
_geom_angle_site_symmetry_1
_geom_angle_site_symmetry_3
N2 Sm1 O1 98.72(8) . .
N2 Sm1 O1 108.51(8) . 5_575
O1 Sm1 O1 69.21(8) . 5_575
N2 Sm1 N4 113.71(9) . .
O1 Sm1 N4 107.98(8) . .
O1 Sm1 N4 137.50(8) 5_575 .
N2 Sm1 C2 80.68(10) . .
O1 Sm1 C2 153.66(8) . .
O1 Sm1 C2 85.88(8) 5_575 .
N4 Sm1 C2 96.06(9) . .
N2 Sm1 C11 26.86(10) . .
O1 Sm1 C11 108.43(8) . .
O1 Sm1 C11 88.28(8) 5_575 .
N4 Sm1 C11 129.46(9) . .
C2 Sm1 C11 60.74(10) . .
C2 N1 C5 111.0(3) . .
C2 N1 C6 127.1(3) . .
C5 N1 C6 121.9(3) . .
C11 N2 C12 114.3(3) . .
C11 N2 Sm1 109.1(2) . .
C12 N2 Sm1 135.0(2) . .
C2 N3 C4 111.6(3) . .
C2 N3 C10 126.6(3) . .
C4 N3 C10 121.9(3) . .
N3 C2 N1 103.3(3) . .
N3 C2 Sm1 120.8(2) . .
N1 C2 Sm1 134.5(2) . .
C5 C4 N3 106.6(4) . .
C4 C5 N1 107.6(4) . .
N1 C6 C9 110.6(3) . .
N1 C6 C8 109.0(3) . .
C9 C6 C8 108.9(3) . .
N1 C6 C7 108.7(3) . .
C9 C6 C7 109.2(3) . .
C8 C6 C7 110.4(4) . .
N3 C10 C11 113.6(3) . .
N2 C11 C10 115.4(3) . .
N2 C11 Sm1 44.01(15) . .
C10 C11 Sm1 108.2(2) . .
N2 C12 C15 107.3(3) . .
N2 C12 C13 114.8(3) . .
C15 C12 C13 107.2(3) . .
N2 C12 C14 110.6(3) . .
C15 C12 C14 108.2(3) . .
C13 C12 C14 108.4(3) . .
Si1 N4 Si2 119.50(15) . .
Si1 N4 Sm1 118.64(12) . .
Si2 N4 Sm1 121.80(13) . .
N4 Si1 C17 113.34(16) . .
N4 Si1 C18 109.15(14) . .
C17 Si1 C18 107.29(17) . .
N4 Si1 C16 115.78(15) . .
C17 Si1 C16 105.88(18) . .
C18 Si1 C16 104.75(17) . .
N4 Si2 C19 110.92(14) . .
N4 Si2 C20 113.03(15) . .
C19 Si2 C20 108.02(16) . .
N4 Si2 C21 114.97(15) . .
C19 Si2 C21 105.13(17) . .
C20 Si2 C21 104.17(16) . .
C22 O1 Sm1 117.29(17) . .
C22 O1 Sm1 130.50(17) . 5_575
Sm1 O1 Sm1 110.79(8) . 5_575

loop_
_geom_bond_atom_site_label_1
_geom_bond_atom_site_label_2
_geom_bond_distance
_geom_bond_site_symmetry_2
Sm1 N2 2.239(3) .
Sm1 O1 2.3488(19) .
Sm1 O1 2.353(2) 5_575
Sm1 N4 2.401(2) .
Sm1 C2 2.682(3) .
Sm1 C11 3.044(4) .
N1 C2 1.367(4) .
N1 C5 1.383(4) .
N1 C6 1.476(5) .
N2 C11 1.456(4) .
N2 C12 1.470(4) .
N3 C2 1.362(4) .
N3 C4 1.386(5) .
N3 C10 1.460(5) .
C4 C5 1.327(6) .
C6 C9 1.515(5) .
C6 C8 1.532(5) .
C6 C7 1.540(5) .
C10 C11 1.516(5) .
C12 C15 1.534(5) .
C12 C13 1.536(4) .
C12 C14 1.543(4) .
N4 Si1 1.704(3) .
N4 Si2 1.721(3) .
Si1 C17 1.866(4) .
Si1 C18 1.874(3) .
Si1 C16 1.883(4) .
Si2 C19 1.881(3) .
Si2 C20 1.886(4) .
Si2 C21 1.889(4) .
O1 C22 1.422(4) .
O1 Sm1 2.353(2) 5_575
